data_4346250
loop_
_publ_author_name
'Dolai, Malay'
'Biswas, Surajit'
'Escuer, Albert'
'Ali, Mahammad'

_publ_section_title
;
 Mn(II)- and Co(II)-Catalyzed Transformation of 2-Cyanopyrimidine to
 Methylimidate by Sodium Azide: Isolation, Structural Characterization,
 and Magnetic Studies on 2D Mn(II)- and Cu(II)-Complexes.
;
_journal_issue 14
_journal_name_full 'Inorganic chemistry'
_journal_page_first 7030
_journal_page_last 7037
_journal_paper_doi 10.1021/acs.inorgchem.5b01061
_journal_volume 54
_journal_year 2015
_chemical_formula_moiety 'C6 H7 Mn N9 O'
_chemical_formula_sum 'C6 H7 Mn N9 O'
_chemical_formula_weight 276.15
_space_group_IT_number 14
_space_group_name_Hall '-P 2ybc'
_space_group_name_H-M_alt 'P 1 21/c 1'
_symmetry_cell_setting monoclinic
_symmetry_space_group_name_Hall '-P 2ybc'
_symmetry_space_group_name_H-M 'P 1 21/c 1'
_atom_sites_solution_hydrogens geom
_atom_sites_solution_primary direct
_atom_sites_solution_secondary difmap
_audit_creation_method SHELXL-97
_cell_angle_alpha 90.00
_cell_angle_beta 101.145(2)
_cell_angle_gamma 90.00
_cell_formula_units_Z 4
_cell_length_a 11.0648(4)
_cell_length_b 9.6507(4)
_cell_length_c 10.4244(4)
_cell_measurement_reflns_used 9736
_cell_measurement_temperature 296(2)
_cell_measurement_theta_max 27.20
_cell_measurement_theta_min 1.88
_cell_volume 1092.16(7)
_computing_cell_refinement 'BRUKER SMART APEX II CCD'
_computing_data_collection 'BRUKER SMART APEX II CCD'
_computing_data_reduction 'BRUKER SAINT'
_computing_molecular_graphics 'Mercury 2.4'
_computing_publication_material 'WINGX V1.80.01'
_computing_structure_refinement 'SHELXL-97 (Sheldrick, 2008)'
_computing_structure_solution 'SHELXS-97 (Sheldrick, 2008)'
_diffrn_ambient_temperature 296(2)
_diffrn_measured_fraction_theta_full 0.995
_diffrn_measured_fraction_theta_max 0.995
_diffrn_measurement_device_type 'BRUKER SMART APEX-II CCD'
_diffrn_measurement_method n/a
_diffrn_radiation_monochromator graphite
_diffrn_radiation_source 'fine-focus sealed tube'
_diffrn_radiation_type MoK\a
_diffrn_radiation_wavelength 0.71073
_diffrn_reflns_av_R_equivalents 0.0235
_diffrn_reflns_av_sigmaI/netI 0.0221
_diffrn_reflns_limit_h_max 14
_diffrn_reflns_limit_h_min -14
_diffrn_reflns_limit_k_max 12
_diffrn_reflns_limit_k_min -12
_diffrn_reflns_limit_l_max 13
_diffrn_reflns_limit_l_min -13
_diffrn_reflns_number 9736
_diffrn_reflns_theta_full 27.20
_diffrn_reflns_theta_max 27.20
_diffrn_reflns_theta_min 1.88
_exptl_absorpt_coefficient_mu 1.209
_exptl_absorpt_correction_T_max 0.804
_exptl_absorpt_correction_T_min 0.703
_exptl_absorpt_correction_type empirical
_exptl_absorpt_process_details SADABS
_exptl_crystal_colour Black
_exptl_crystal_density_diffrn 1.679
_exptl_crystal_density_method 'not measured'
_exptl_crystal_description 'Block Shape'
_exptl_crystal_F_000 556.0
_exptl_crystal_size_max 0.35
_exptl_crystal_size_mid 0.25
_exptl_crystal_size_min 0.18
_refine_diff_density_max 0.222
_refine_diff_density_min -0.180
_refine_diff_density_rms 0.045
_refine_ls_extinction_method none
_refine_ls_goodness_of_fit_ref 0.998
_refine_ls_hydrogen_treatment mixed
_refine_ls_matrix_type full
_refine_ls_number_parameters 158
_refine_ls_number_reflns 2439
_refine_ls_number_restraints 0
_refine_ls_restrained_S_all 0.998
_refine_ls_R_factor_all 0.0271
_refine_ls_R_factor_gt 0.0237
_refine_ls_shift/su_max 0.001
_refine_ls_shift/su_mean 0.000
_refine_ls_structure_factor_coef Fsqd
_refine_ls_weighting_details 'calc w=1/[\s^2^(Fo^2^)+(0.0461P)^2^+0.2984P] where P=(Fo^2^+2Fc^2^)/3'
_refine_ls_weighting_scheme calc
_refine_ls_wR_factor_gt 0.0696
_refine_ls_wR_factor_ref 0.0729
_reflns_number_gt 2185
_reflns_number_total 2439
_reflns_threshold_expression >2sigma(I)
_cod_data_source_file ic5b01061_si_002.cif
_cod_data_source_block 1
_cod_depositor_comments
;
The following automatic conversions were performed:

data item '_exptl_absorpt_correction_type' value 'Empirical' was
changed to 'empirical' in accordance with the
/home/saulius/struct/COD-crude-data/automatic-downloads/DataCite-retrospective/ACS/depositions/lib/dictionaries/cif_core.dic
dictionary named 'cif_core.dic' version 2.4.2 last updated on
2011-04-26.

data item '_symmetry_cell_setting' value 'Monoclinic' was changed to
'monoclinic' in accordance with the
/home/saulius/struct/COD-crude-data/automatic-downloads/DataCite-retrospective/ACS/depositions/lib/dictionaries/cif_core.dic
dictionary named 'cif_core.dic' version 2.4.2 last updated on
2011-04-26.

Automatic conversion script
Id: cif_fix_values 6909 2019-04-08 15:41:33Z antanas 
;
_cod_original_sg_symbol_H-M 'P 21/c'
_cod_database_code 4346250

loop_
_symmetry_equiv_pos_as_xyz
'x, y, z'
'-x, y+1/2, -z+1/2'
'-x, -y, -z'
'x, -y-1/2, z-1/2'

loop_
_atom_site_label
_atom_site_type_symbol
_atom_site_fract_x
_atom_site_fract_y
_atom_site_fract_z
_atom_site_U_iso_or_equiv
_atom_site_adp_type
_atom_site_occupancy
_atom_site_symmetry_multiplicity
_atom_site_calc_flag
_atom_site_refinement_flags
C3 C 0.20798(15) 0.81030(18) 0.72713(16) 0.0419(3) Uani 1 1 d .
C6 C 0.2802(2) 0.61804(18) 0.8418(2) 0.0537(5) Uani 1 1 d .
H6WE H 0.3419 0.5709 0.8984 0.064 Uiso 1 1 calc R
C2 C 0.23477(14) 0.95588(17) 0.69108(15) 0.0400(3) Uani 1 1 d .
C4 C 0.0821(2) 0.6258(2) 0.7137(3) 0.0727(7) Uani 1 1 d .
H15 H 0.0075 0.5827 0.6803 0.087 Uiso 1 1 calc R
C5 C 0.1701(2) 0.5527(2) 0.7961(2) 0.0684(6) Uani 1 1 d .
H16 H 0.1561 0.4623 0.8204 0.082 Uiso 1 1 calc R
N1 N 0.57942(14) 0.81124(16) 0.72890(13) 0.0455(3) Uani 1 1 d .
N4 N 0.61446(12) 1.03115(14) 0.96223(13) 0.0391(3) Uani 1 1 d .
N7 N 0.30058(13) 0.74767(13) 0.80682(13) 0.0399(3) Uani 1 1 d .
N2 N 0.56334(12) 0.80325(13) 0.61495(12) 0.0343(3) Uani 1 1 d .
N3 N 0.55175(15) 0.70359(16) 1.00129(13) 0.0478(3) Uani 1 1 d .
N8 N 0.09871(16) 0.7571(2) 0.67877(18) 0.0632(5) Uani 1 1 d .
N5 N 0.72092(13) 1.00330(17) 0.99004(14) 0.0477(3) Uani 1 1 d .
N6 N 0.82357(16) 0.9773(3) 1.0187(2) 0.0887(7) Uani 1 1 d .
O1 O 0.13685(11) 1.01684(14) 0.61895(14) 0.0565(3) Uani 1 1 d .
C1 C 0.1480(2) 1.1610(2) 0.5875(3) 0.0667(6) Uani 1 1 d .
H1A H 0.0718 1.1928 0.5355 0.100 Uiso 1 1 calc R
H1B H 0.2130 1.1721 0.5393 0.100 Uiso 1 1 calc R
H1C H 0.1665 1.2141 0.6667 0.100 Uiso 1 1 calc R
N9 N 0.34214(13) 1.00316(15) 0.72971(13) 0.0405(3) Uani 1 1 d .
Mn1 Mn 0.473767(19) 0.88014(2) 0.874733(19) 0.03230(9) Uani 1 1 d .
H9 H 0.353(2) 1.086(2) 0.707(2) 0.061(6) Uiso 1 1 d .

loop_
_atom_site_aniso_label
_atom_site_aniso_U_11
_atom_site_aniso_U_22
_atom_site_aniso_U_33
_atom_site_aniso_U_23
_atom_site_aniso_U_13
_atom_site_aniso_U_12
C3 0.0411(8) 0.0441(8) 0.0379(8) -0.0013(6) 0.0010(6) -0.0042(7)
C6 0.0654(12) 0.0396(9) 0.0522(10) 0.0021(7) 0.0014(9) -0.0052(8)
C2 0.0392(8) 0.0427(8) 0.0347(7) 0.0025(6) -0.0016(6) 0.0023(6)
C4 0.0596(13) 0.0709(14) 0.0799(16) 0.0051(11) -0.0056(11) -0.0296(11)
C5 0.0798(15) 0.0510(11) 0.0701(13) 0.0051(10) 0.0038(11) -0.0240(10)
N1 0.0548(8) 0.0515(8) 0.0305(7) -0.0047(6) 0.0091(6) 0.0072(7)
N4 0.0336(6) 0.0456(7) 0.0369(6) -0.0100(5) 0.0038(5) 0.0017(5)
N7 0.0447(7) 0.0350(6) 0.0375(6) -0.0013(5) 0.0017(5) -0.0023(5)
N2 0.0368(6) 0.0318(6) 0.0343(6) -0.0039(5) 0.0070(5) -0.0034(5)
N3 0.0650(9) 0.0478(8) 0.0301(7) 0.0037(6) 0.0082(6) 0.0131(7)
N8 0.0473(9) 0.0650(10) 0.0684(11) 0.0068(8) -0.0107(8) -0.0171(8)
N5 0.0403(7) 0.0633(9) 0.0394(7) -0.0080(6) 0.0072(6) 0.0008(6)
N6 0.0382(9) 0.145(2) 0.0800(14) -0.0144(14) 0.0034(9) 0.0184(11)
O1 0.0437(6) 0.0530(7) 0.0640(8) 0.0142(6) -0.0118(6) 0.0008(6)
C1 0.0587(12) 0.0562(12) 0.0769(14) 0.0197(10) -0.0076(10) 0.0060(9)
N9 0.0425(7) 0.0357(7) 0.0400(7) 0.0053(5) -0.0006(5) -0.0025(5)
Mn1 0.03445(14) 0.03467(14) 0.02614(13) -0.00282(7) 0.00178(9) 0.00253(8)

loop_
_atom_type_symbol
_atom_type_description
_atom_type_scat_dispersion_real
_atom_type_scat_dispersion_imag
_atom_type_scat_source
C C 0.0033 0.0016 'International Tables Vol C Tables 4.2.6.8 and 6.1.1.4'
H H 0.0000 0.0000 'International Tables Vol C Tables 4.2.6.8 and 6.1.1.4'
N N 0.0061 0.0033 'International Tables Vol C Tables 4.2.6.8 and 6.1.1.4'
O O 0.0106 0.0060 'International Tables Vol C Tables 4.2.6.8 and 6.1.1.4'
Cl Cl 0.1484 0.1585 'International Tables Vol C Tables 4.2.6.8 and 6.1.1.4'
Mn Mn 0.3368 0.7283 'International Tables Vol C Tables 4.2.6.8 and 6.1.1.4'

loop_
_geom_angle_atom_site_label_1
_geom_angle_atom_site_label_2
_geom_angle_atom_site_label_3
_geom_angle
_geom_angle_site_symmetry_1
_geom_angle_site_symmetry_3
N8 C3 N7 126.75(16) . .
N8 C3 C2 118.67(15) . .
N7 C3 C2 114.58(13) . .
N7 C6 C5 121.45(19) . .
N7 C6 H6WE 119.3 . .
C5 C6 H6WE 119.3 . .
N9 C2 O1 129.28(16) . .
N9 C2 C3 118.55(14) . .
O1 C2 C3 112.16(14) . .
N8 C4 C5 122.75(19) . .
N8 C4 H15 118.6 . .
C5 C4 H15 118.6 . .
C4 C5 C6 117.30(19) . .
C4 C5 H16 121.4 . .
C6 C5 H16 121.4 . .
N2 N1 Mn1 136.69(12) . .
N5 N4 Mn1 122.72(12) . .
N5 N4 Mn1 116.71(10) . 3_677
Mn1 N4 Mn1 100.78(5) . 3_677
C3 N7 C6 116.43(15) . .
C3 N7 Mn1 115.75(11) . .
C6 N7 Mn1 127.76(12) . .
N3 N2 N1 177.53(17) 4_575 .
N2 N3 Mn1 126.76(12) 4_576 .
C3 N8 C4 115.30(18) . .
N6 N5 N4 178.9(2) . .
C2 O1 C1 117.37(14) . .
O1 C1 H1A 109.5 . .
O1 C1 H1B 109.5 . .
H1A C1 H1B 109.5 . .
O1 C1 H1C 109.5 . .
H1A C1 H1C 109.5 . .
H1B C1 H1C 109.5 . .
C2 N9 Mn1 118.35(11) . .
C2 N9 H9 115.0(16) . .
Mn1 N9 H9 125.8(16) . .
N1 Mn1 N4 93.38(5) . .
N1 Mn1 N3 88.93(5) . .
N4 Mn1 N3 95.70(6) . .
N1 Mn1 N9 93.29(5) . .
N4 Mn1 N9 104.24(5) . .
N3 Mn1 N9 159.76(6) . .
N1 Mn1 N4 172.56(5) . 3_677
N4 Mn1 N4 79.22(5) . 3_677
N3 Mn1 N4 91.05(5) . 3_677
N9 Mn1 N4 89.30(5) . 3_677
N1 Mn1 N7 98.18(5) . .
N4 Mn1 N7 167.99(5) . .
N3 Mn1 N7 87.79(6) . .
N9 Mn1 N7 71.98(5) . .
N4 Mn1 N7 89.25(5) 3_677 .

loop_
_geom_bond_atom_site_label_1
_geom_bond_atom_site_label_2
_geom_bond_distance
_geom_bond_site_symmetry_2
C3 N8 1.321(2) .
C3 N7 1.333(2) .
C3 C2 1.499(2) .
C6 N7 1.334(2) .
C6 C5 1.372(3) .
C6 H6WE 0.9300 .
C2 N9 1.264(2) .
C2 O1 1.3305(19) .
C4 N8 1.340(3) .
C4 C5 1.364(3) .
C4 H15 0.9300 .
C5 H16 0.9300 .
N1 N2 1.1692(18) .
N1 Mn1 2.1924(14) .
N4 N5 1.1882(18) .
N4 Mn1 2.1978(13) .
N4 Mn1 2.2838(13) 3_677
N7 Mn1 2.2986(14) .
N2 N3 1.1687(18) 4_575
N3 N2 1.1687(18) 4_576
N3 Mn1 2.2244(14) .
N5 N6 1.145(2) .
O1 C1 1.440(2) .
C1 H1A 0.9600 .
C1 H1B 0.9600 .
C1 H1C 0.9600 .
N9 Mn1 2.2282(13) .
N9 H9 0.85(2) .
Mn1 N4 2.2838(13) 3_677
